data_7041583
loop_
_publ_author_name
'Aulakh, Jaspreet K.'
'Lobana, Tarlok S.'
'Sood, Henna'
'Arora, Daljit S.'
'Garcia-Santos, Isabel'
'Hundal, Geeta'
'Kaur, Manpreet'
'Smolenski, Victoria A.'
'Jasinski, Jerry P.'

_publ_section_title
;
 Variable coordination and C-S bond cleavage activity of N-substituted
 imidazolidine-2-thiones towards copper: synthesis, spectroscopy,
 structures, ESI-mass and antimicrobial studies.
;
_journal_issue 4
_journal_name_full 'Dalton transactions (Cambridge, England : 2003)'
_journal_page_first 1324
_journal_page_last 1339
_journal_paper_doi 10.1039/c6dt04103e
_journal_volume 46
_journal_year 2017
_chemical_formula_moiety 'C14 H28 Cu I N4 S2'
_chemical_formula_sum 'C14 H28 Cu I N4 S2'
_chemical_formula_weight 506.96
_space_group_crystal_system triclinic
_space_group_IT_number 2
_space_group_name_Hall '-P 1'
_space_group_name_H-M_alt 'P -1'
_symmetry_space_group_name_Hall '-P 1'
_symmetry_space_group_name_H-M 'P -1'
_atom_sites_solution_hydrogens geom
_atom_sites_solution_primary direct
_audit_creation_date 2014-10-29
_audit_creation_method
;
Olex2 1.2
(compiled 2014.09.19 svn.r3010 for OlexSys, GUI svn.r4874)
;
_audit_update_record
;
2016-09-29 deposited with the CCDC.
2016-12-26 downloaded from the CCDC.
;
_cell_angle_alpha 102.429(4)
_cell_angle_beta 100.467(5)
_cell_angle_gamma 100.840(4)
_cell_formula_units_Z 2
_cell_length_a 7.4901(4)
_cell_length_b 10.3906(4)
_cell_length_c 14.1896(8)
_cell_measurement_reflns_used 3390
_cell_measurement_temperature 173(2)
_cell_measurement_theta_max 31.4260
_cell_measurement_theta_min 3.3920
_cell_volume 1030.40(10)
_computing_cell_refinement
;
CrysAlisPro, Agilent Technologies,
Version 1.171.37.31 (release 14-01-2014 CrysAlis171 .NET)
(compiled Jan 14 2014,18:38:05)
;
_computing_data_collection
;
CrysAlisPro, Agilent Technologies,
Version 1.171.37.31 (release 14-01-2014 CrysAlis171 .NET)
(compiled Jan 14 2014,18:38:05)
;
_computing_data_reduction
;
CrysAlisPro, Agilent Technologies,
Version 1.171.37.31 (release 14-01-2014 CrysAlis171 .NET)
(compiled Jan 14 2014,18:38:05)
;
_computing_molecular_graphics 'Olex2 (Dolomanov et al., 2009)'
_computing_publication_material 'Olex2 (Dolomanov et al., 2009)'
_computing_structure_refinement 'ShelXL (Sheldrick, 2008)'
_computing_structure_solution
;
Superflip (Palatinus & Chapuis, 2007;Palatinus & van der Lee, 2008;
Palatinus et al., 2012)
;
_diffrn_ambient_temperature 173(2)
_diffrn_detector 'CCD plate'
_diffrn_detector_area_resol_mean 16.0416
_diffrn_detector_type Eos
_diffrn_measured_fraction_theta_full 0.992
_diffrn_measured_fraction_theta_max 0.888
_diffrn_measurement_details
;
#__ type_ start__ end____ width___ exp.time_
  1 omega  -40.00   40.00   1.0000    9.9550
omega____ theta____ kappa____ phi______ frames
    -      -23.8050   57.0000   30.0000 80

#__ type_ start__ end____ width___ exp.time_
  2 omega   11.00   43.00   1.0000    9.9550
omega____ theta____ kappa____ phi______ frames
    -      -23.8050   77.0000  -30.0000 32

#__ type_ start__ end____ width___ exp.time_
  3 omega   -1.00   94.00   1.0000    9.9550
omega____ theta____ kappa____ phi______ frames
    -       25.9925   77.0000 -120.0000 95

#__ type_ start__ end____ width___ exp.time_
  4 omega   41.00   68.00   1.0000    9.9550
omega____ theta____ kappa____ phi______ frames
    -       25.9925  178.0000  -60.0000 27

#__ type_ start__ end____ width___ exp.time_
  5 omega  -39.00    3.00   1.0000    9.9550
omega____ theta____ kappa____ phi______ frames
    -      -23.8050  -77.0000   30.0000 42

#__ type_ start__ end____ width___ exp.time_
  6 omega  -14.00   65.00   1.0000    9.9550
omega____ theta____ kappa____ phi______ frames
    -       25.9925  -99.0000  -30.0000 79

#__ type_ start__ end____ width___ exp.time_
  7 omega  -41.00   53.00   1.0000    9.9550
omega____ theta____ kappa____ phi______ frames
    -       25.9925  -77.0000  120.0000 94

#__ type_ start__ end____ width___ exp.time_
  8 omega  -72.00  -47.00   1.0000    9.9550
omega____ theta____ kappa____ phi______ frames
    -      -23.8050  -77.0000   30.0000 25
;
_diffrn_measurement_device 'four-circle diffractometer'
_diffrn_measurement_device_type 'Aglient, Eos, Gemini'
_diffrn_measurement_method '\w scans'
_diffrn_orient_matrix_UB_11 0.0337988000
_diffrn_orient_matrix_UB_12 0.0694850000
_diffrn_orient_matrix_UB_13 0.0257840000
_diffrn_orient_matrix_UB_21 0.0851271000
_diffrn_orient_matrix_UB_22 0.0005214000
_diffrn_orient_matrix_UB_23 -0.0152891000
_diffrn_orient_matrix_UB_31 -0.0378775000
_diffrn_orient_matrix_UB_32 0.0186407000
_diffrn_orient_matrix_UB_33 -0.0432440000
_diffrn_radiation_monochromator graphite
_diffrn_radiation_probe x-ray
_diffrn_radiation_type MoK\a
_diffrn_radiation_wavelength 0.71073
_diffrn_reflns_av_R_equivalents 0.0382
_diffrn_reflns_av_unetI/netI 0.0610
_diffrn_reflns_Laue_measured_fraction_full 0.992
_diffrn_reflns_Laue_measured_fraction_max 0.888
_diffrn_reflns_limit_h_max 10
_diffrn_reflns_limit_h_min -11
_diffrn_reflns_limit_k_max 15
_diffrn_reflns_limit_k_min -15
_diffrn_reflns_limit_l_max 20
_diffrn_reflns_limit_l_min -21
_diffrn_reflns_number 12340
_diffrn_reflns_point_group_measured_fraction_full 0.992
_diffrn_reflns_point_group_measured_fraction_max 0.888
_diffrn_reflns_theta_full 26.000
_diffrn_reflns_theta_max 32.734
_diffrn_reflns_theta_min 3.190
_diffrn_source 'Enhance (Mo) X-ray Source'
_exptl_absorpt_coefficient_mu 2.762
_exptl_absorpt_correction_T_max 1.00000
_exptl_absorpt_correction_T_min 0.43213
_exptl_absorpt_correction_type multi-scan
_exptl_absorpt_process_details
;
CrysAlisPro, Agilent Technologies,
Version 1.171.37.31 (release 14-01-2014 CrysAlis171 .NET)
(compiled Jan 14 2014,18:38:05)
Empirical absorption correction using spherical harmonics,
 implemented in SCALE3 ABSPACK scaling algorithm.
;
_exptl_crystal_colour 'clear light colourless'
_exptl_crystal_colour_lustre clear
_exptl_crystal_colour_modifier light
_exptl_crystal_colour_primary colourless
_exptl_crystal_density_diffrn 1.634
_exptl_crystal_description plank
_exptl_crystal_F_000 508
_exptl_crystal_size_max 0.35
_exptl_crystal_size_mid 0.20
_exptl_crystal_size_min 0.15
_refine_diff_density_max 1.012
_refine_diff_density_min -0.782
_refine_diff_density_rms 0.115
_refine_ls_extinction_method none
_refine_ls_goodness_of_fit_ref 1.006
_refine_ls_hydrogen_treatment constr
_refine_ls_matrix_type full
_refine_ls_number_parameters 201
_refine_ls_number_reflns 6759
_refine_ls_number_restraints 0
_refine_ls_restrained_S_all 1.006
_refine_ls_R_factor_all 0.0698
_refine_ls_R_factor_gt 0.0421
_refine_ls_shift/su_max 0.000
_refine_ls_shift/su_mean 0.000
_refine_ls_structure_factor_coef Fsqd
_refine_ls_weighting_details 'w=1/[\s^2^(Fo^2^)+(0.0362P)^2^] where P=(Fo^2^+2Fc^2^)/3'
_refine_ls_weighting_scheme calc
_refine_ls_wR_factor_gt 0.0845
_refine_ls_wR_factor_ref 0.0983
_reflns_Friedel_coverage 0.000
_reflns_number_gt 4756
_reflns_number_total 6759
_reflns_threshold_expression 'I > 2\s(I)'
_cod_data_source_file c6dt04103e2.cif
_cod_data_source_block jpl-113
_cod_depositor_comments 'Adding full bibliography for 7041581--7041593.cif.'
_cod_original_cell_volume 1030.40(9)
_cod_database_code 7041583
_shelxl_version_number 2014/6
_chemical_oxdiff_formula 'C14 H24 N4 S2 I Cu'
_chemical_oxdiff_usercomment 'Lobana's JPL-113'
_shelx_space_group_comment
;
The symmetry employed for this shelxl refinement is uniquely defined
by the following loop, which should always be used as a source of
symmetry information in preference to the above space-group names.
They are only intended as comments.
;
_reflns_odcompleteness_completeness 99.87
_reflns_odcompleteness_iscentric 1
_reflns_odcompleteness_theta 30.44
_olex2_refinement_description
;
1. Fixed Uiso
 At 1.2 times of:
  All C(H,H) groups, All N(H) groups
 At 1.5 times of:
  All C(H,H,H) groups
2.a Secondary CH2 refined with riding coordinates:
 C2(H2A,H2B), C3(H3A,H3B), C4(H4A,H4B), C5(H5A,H5B), C6(H6A,H6B), C9(H9A,H9B),
 C10(H10A,H10B), C11(H11A,H11B), C12(H12A,H12B), C13(H13A,H13B)
2.b Aromatic/amide H refined with riding coordinates:
 N2(H2), N3(H3)
2.c Idealised Me refined as rotating group:
 C1(H1A,H1B,H1C), C14(H14A,H14B,H14C)
;
_olex2_exptl_crystal_mounting_method 'Nylon Loop'
_olex2_submission_original_sample_id JPL-113
_olex2_submission_special_instructions 'No special instructions were received'

loop_
_space_group_symop_operation_xyz
'x, y, z'
'-x, -y, -z'

loop_
_atom_site_label
_atom_site_type_symbol
_atom_site_fract_x
_atom_site_fract_y
_atom_site_fract_z
_atom_site_U_iso_or_equiv
_atom_site_adp_type
_atom_site_occupancy
_atom_site_site_symmetry_order
_atom_site_calc_flag
_atom_site_refinement_flags_posn
I1 I 0.21597(3) 0.31613(2) 0.18900(2) 0.03864(8) Uani 1 1 d .
Cu1 Cu 0.30565(6) 0.57078(4) 0.26452(3) 0.03213(10) Uani 1 1 d .
S1 S 0.16584(11) 0.68140(8) 0.37175(7) 0.03436(19) Uani 1 1 d .
S2 S 0.53723(13) 0.71334(8) 0.23344(7) 0.0395(2) Uani 1 1 d .
N1 N -0.1478(4) 0.6142(2) 0.4348(2) 0.0329(6) Uani 1 1 d .
N2 N -0.0884(4) 0.4432(3) 0.3369(3) 0.0427(7) Uani 1 1 d .
H2 H -0.0312 0.3996 0.2983 0.051 Uiso 1 1 calc R
N3 N 0.6153(4) 0.4944(3) 0.1207(2) 0.0406(7) Uani 1 1 d .
H3 H 0.5171 0.4400 0.1251 0.049 Uiso 1 1 calc R
N4 N 0.8162(4) 0.6848(3) 0.1403(2) 0.0318(6) Uani 1 1 d .
C1 C -0.4129(6) 0.9575(4) 0.6351(4) 0.0621(13) Uani 1 1 d .
H1A H -0.5260 0.9328 0.5842 0.093 Uiso 1 1 calc GR
H1B H -0.3864 1.0526 0.6670 0.093 Uiso 1 1 calc GR
H1C H -0.4276 0.9064 0.6832 0.093 Uiso 1 1 calc GR
C2 C -0.2540(6) 0.9275(3) 0.5896(3) 0.0504(10) Uani 1 1 d .
H2A H -0.1413 0.9498 0.6418 0.061 Uiso 1 1 calc R
H2B H -0.2332 0.9853 0.5454 0.061 Uiso 1 1 calc R
C3 C -0.2875(5) 0.7815(3) 0.5322(3) 0.0406(8) Uani 1 1 d .
H3A H -0.3092 0.7232 0.5760 0.049 Uiso 1 1 calc R
H3B H -0.3990 0.7592 0.4792 0.049 Uiso 1 1 calc R
C4 C -0.1278(5) 0.7547(3) 0.4893(4) 0.0537(11) Uani 1 1 d .
H4A H -0.1089 0.8124 0.4448 0.064 Uiso 1 1 calc R
H4B H -0.0163 0.7808 0.5426 0.064 Uiso 1 1 calc R
C5 C -0.3052(5) 0.5020(3) 0.4271(3) 0.0361(8) Uani 1 1 d .
H5A H -0.4225 0.5184 0.3964 0.043 Uiso 1 1 calc R
H5B H -0.3122 0.4877 0.4918 0.043 Uiso 1 1 calc R
C6 C -0.2590(5) 0.3805(3) 0.3613(3) 0.0363(8) Uani 1 1 d .
H6A H -0.2380 0.3130 0.3971 0.044 Uiso 1 1 calc R
H6B H -0.3582 0.3386 0.3021 0.044 Uiso 1 1 calc R
C7 C -0.0304(4) 0.5759(3) 0.3811(2) 0.0276(6) Uani 1 1 d .
C8 C 0.6608(5) 0.6276(3) 0.1638(2) 0.0297(6) Uani 1 1 d .
C9 C 0.7483(5) 0.4508(3) 0.0658(3) 0.0373(8) Uani 1 1 d .
H9A H 0.6895 0.4107 -0.0039 0.045 Uiso 1 1 calc R
H9B H 0.8055 0.3861 0.0927 0.045 Uiso 1 1 calc R
C10 C 0.8921(5) 0.5846(3) 0.0810(3) 0.0364(7) Uani 1 1 d .
H10A H 1.0144 0.5816 0.1162 0.044 Uiso 1 1 calc R
H10B H 0.9015 0.6042 0.0181 0.044 Uiso 1 1 calc R
C11 C 0.9221(5) 0.8252(3) 0.1810(3) 0.0404(8) Uani 1 1 d .
H11A H 1.0504 0.8263 0.2096 0.048 Uiso 1 1 calc R
H11B H 0.8702 0.8683 0.2338 0.048 Uiso 1 1 calc R
C12 C 0.9202(6) 0.9068(3) 0.1034(3) 0.0476(9) Uani 1 1 d .
H12A H 1.0157 0.9907 0.1304 0.057 Uiso 1 1 calc R
H12B H 0.9521 0.8557 0.0457 0.057 Uiso 1 1 calc R
C13 C 0.7335(7) 0.9404(4) 0.0707(4) 0.0595(12) Uani 1 1 d .
H13A H 0.6358 0.8576 0.0519 0.071 Uiso 1 1 calc R
H13B H 0.7350 0.9747 0.0125 0.071 Uiso 1 1 calc R
C14 C 0.6862(7) 1.0441(5) 0.1498(4) 0.0692(14) Uani 1 1 d .
H14A H 0.5696 1.0633 0.1233 0.104 Uiso 1 1 calc GR
H14B H 0.7832 1.1260 0.1698 0.104 Uiso 1 1 calc GR
H14C H 0.6758 1.0084 0.2061 0.104 Uiso 1 1 calc GR

loop_
_atom_site_aniso_label
_atom_site_aniso_U_11
_atom_site_aniso_U_22
_atom_site_aniso_U_33
_atom_site_aniso_U_23
_atom_site_aniso_U_13
_atom_site_aniso_U_12
I1 0.03372(12) 0.03123(11) 0.04822(17) 0.00514(9) 0.01245(10) 0.00406(8)
Cu1 0.0302(2) 0.03440(19) 0.0333(3) 0.00911(16) 0.01238(17) 0.00600(16)
S1 0.0308(4) 0.0304(4) 0.0403(5) 0.0053(3) 0.0165(4) -0.0001(3)
S2 0.0452(5) 0.0284(4) 0.0486(6) 0.0043(3) 0.0298(4) 0.0056(3)
N1 0.0262(13) 0.0297(12) 0.0409(18) 0.0037(11) 0.0136(12) 0.0023(10)
N2 0.0369(16) 0.0310(13) 0.057(2) 0.0003(13) 0.0252(15) -0.0006(12)
N3 0.0430(17) 0.0282(13) 0.054(2) 0.0041(12) 0.0264(15) 0.0086(12)
N4 0.0322(14) 0.0314(12) 0.0319(16) 0.0029(10) 0.0153(12) 0.0057(11)
C1 0.062(3) 0.042(2) 0.082(4) 0.000(2) 0.037(3) 0.0107(19)
C2 0.044(2) 0.0354(18) 0.072(3) 0.0041(17) 0.027(2) 0.0086(16)
C3 0.0357(18) 0.0435(18) 0.040(2) 0.0001(15) 0.0161(16) 0.0090(15)
C4 0.038(2) 0.0323(17) 0.086(4) -0.0018(18) 0.026(2) 0.0046(15)
C5 0.0301(16) 0.0329(15) 0.049(2) 0.0137(14) 0.0162(16) 0.0058(13)
C6 0.0275(16) 0.0342(15) 0.045(2) 0.0090(14) 0.0119(15) 0.0005(13)
C7 0.0273(15) 0.0286(13) 0.0270(18) 0.0089(11) 0.0073(12) 0.0035(11)
C8 0.0324(16) 0.0304(14) 0.0272(18) 0.0070(12) 0.0095(13) 0.0077(12)
C9 0.0361(18) 0.0393(17) 0.038(2) 0.0044(14) 0.0117(15) 0.0166(14)
C10 0.0353(18) 0.0405(17) 0.039(2) 0.0100(14) 0.0160(15) 0.0152(14)
C11 0.0352(18) 0.0398(17) 0.038(2) 0.0026(14) 0.0108(16) -0.0031(14)
C12 0.056(2) 0.0347(17) 0.052(3) 0.0069(16) 0.027(2) 0.0011(16)
C13 0.066(3) 0.054(2) 0.059(3) 0.025(2) 0.013(2) 0.006(2)
C14 0.064(3) 0.062(3) 0.094(4) 0.026(3) 0.036(3) 0.022(2)

loop_
_atom_type_symbol
_atom_type_description
_atom_type_scat_dispersion_real
_atom_type_scat_dispersion_imag
_atom_type_scat_source
C C 0.0033 0.0016 'International Tables Vol C Tables 4.2.6.8 and 6.1.1.4'
H H 0.0000 0.0000 'International Tables Vol C Tables 4.2.6.8 and 6.1.1.4'
Cu Cu 0.3201 1.2651 'International Tables Vol C Tables 4.2.6.8 and 6.1.1.4'
I I -0.4742 1.8119 'International Tables Vol C Tables 4.2.6.8 and 6.1.1.4'
N N 0.0061 0.0033 'International Tables Vol C Tables 4.2.6.8 and 6.1.1.4'
S S 0.1246 0.1234 'International Tables Vol C Tables 4.2.6.8 and 6.1.1.4'

loop_
_geom_angle_atom_site_label_1
_geom_angle_atom_site_label_2
_geom_angle_atom_site_label_3
_geom_angle
S1 Cu1 I1 124.63(3)
S2 Cu1 I1 124.18(3)
S2 Cu1 S1 111.19(3)
C7 S1 Cu1 110.55(11)
C8 S2 Cu1 111.16(11)
C4 N1 C5 124.4(3)
C7 N1 C4 123.3(3)
C7 N1 C5 112.1(3)
C6 N2 H2 123.7
C7 N2 H2 123.7
C7 N2 C6 112.6(3)
C8 N3 H3 123.4
C8 N3 C9 113.2(3)
C9 N3 H3 123.4
C8 N4 C10 112.1(3)
C8 N4 C11 126.0(3)
C11 N4 C10 121.1(3)
H1A C1 H1B 109.5
H1A C1 H1C 109.5
H1B C1 H1C 109.5
C2 C1 H1A 109.5
C2 C1 H1B 109.5
C2 C1 H1C 109.5
C1 C2 H2A 108.9
C1 C2 H2B 108.9
C1 C2 C3 113.5(3)
H2A C2 H2B 107.7
C3 C2 H2A 108.9
C3 C2 H2B 108.9
C2 C3 H3A 109.2
C2 C3 H3B 109.2
H3A C3 H3B 107.9
C4 C3 C2 112.3(3)
C4 C3 H3A 109.2
C4 C3 H3B 109.2
N1 C4 C3 115.5(3)
N1 C4 H4A 108.4
N1 C4 H4B 108.4
C3 C4 H4A 108.4
C3 C4 H4B 108.4
H4A C4 H4B 107.5
N1 C5 H5A 111.2
N1 C5 H5B 111.2
N1 C5 C6 103.0(3)
H5A C5 H5B 109.1
C6 C5 H5A 111.2
C6 C5 H5B 111.2
N2 C6 C5 102.4(2)
N2 C6 H6A 111.3
N2 C6 H6B 111.3
C5 C6 H6A 111.3
C5 C6 H6B 111.3
H6A C6 H6B 109.2
N1 C7 S1 124.4(2)
N1 C7 N2 109.8(3)
N2 C7 S1 125.7(3)
N3 C8 S2 126.0(3)
N4 C8 S2 124.8(2)
N4 C8 N3 109.2(3)
N3 C9 H9A 111.3
N3 C9 H9B 111.3
N3 C9 C10 102.3(2)
H9A C9 H9B 109.2
C10 C9 H9A 111.3
C10 C9 H9B 111.3
N4 C10 C9 103.2(3)
N4 C10 H10A 111.1
N4 C10 H10B 111.1
C9 C10 H10A 111.1
C9 C10 H10B 111.1
H10A C10 H10B 109.1
N4 C11 H11A 109.0
N4 C11 H11B 109.0
N4 C11 C12 112.9(3)
H11A C11 H11B 107.8
C12 C11 H11A 109.0
C12 C11 H11B 109.0
C11 C12 H12A 108.8
C11 C12 H12B 108.8
H12A C12 H12B 107.7
C13 C12 C11 113.8(3)
C13 C12 H12A 108.8
C13 C12 H12B 108.8
C12 C13 H13A 108.8
C12 C13 H13B 108.8
C12 C13 C14 113.9(4)
H13A C13 H13B 107.7
C14 C13 H13A 108.8
C14 C13 H13B 108.8
C13 C14 H14A 109.5
C13 C14 H14B 109.5
C13 C14 H14C 109.5
H14A C14 H14B 109.5
H14A C14 H14C 109.5
H14B C14 H14C 109.5

loop_
_geom_bond_atom_site_label_1
_geom_bond_atom_site_label_2
_geom_bond_distance
I1 Cu1 2.5397(4)
Cu1 S1 2.2386(9)
Cu1 S2 2.2338(9)
S1 C7 1.705(3)
S2 C8 1.700(3)
N1 C4 1.463(4)
N1 C5 1.464(4)
N1 C7 1.326(4)
N2 H2 0.8600
N2 C6 1.457(4)
N2 C7 1.336(4)
N3 H3 0.8600
N3 C8 1.338(4)
N3 C9 1.451(4)
N4 C8 1.336(4)
N4 C10 1.461(4)
N4 C11 1.458(4)
C1 H1A 0.9600
C1 H1B 0.9600
C1 H1C 0.9600
C1 C2 1.504(5)
C2 H2A 0.9700
C2 H2B 0.9700
C2 C3 1.509(5)
C3 H3A 0.9700
C3 H3B 0.9700
C3 C4 1.483(5)
C4 H4A 0.9700
C4 H4B 0.9700
C5 H5A 0.9700
C5 H5B 0.9700
C5 C6 1.535(5)
C6 H6A 0.9700
C6 H6B 0.9700
C9 H9A 0.9700
C9 H9B 0.9700
C9 C10 1.537(5)
C10 H10A 0.9700
C10 H10B 0.9700
C11 H11A 0.9700
C11 H11B 0.9700
C11 C12 1.527(5)
C12 H12A 0.9700
C12 H12B 0.9700
C12 C13 1.519(6)
C13 H13A 0.9700
C13 H13B 0.9700
C13 C14 1.521(7)
C14 H14A 0.9600
C14 H14B 0.9600
C14 H14C 0.9600

loop_
_geom_torsion_atom_site_label_1
_geom_torsion_atom_site_label_2
_geom_torsion_atom_site_label_3
_geom_torsion_atom_site_label_4
_geom_torsion
Cu1 S1 C7 N1 -176.3(2)
Cu1 S1 C7 N2 4.5(3)
Cu1 S2 C8 N3 8.5(4)
Cu1 S2 C8 N4 -174.3(3)
N1 C5 C6 N2 -3.1(4)
N3 C9 C10 N4 -1.4(4)
N4 C11 C12 C13 72.3(4)
C1 C2 C3 C4 -179.4(4)
C2 C3 C4 N1 178.4(4)
C4 N1 C5 C6 178.8(3)
C4 N1 C7 S1 3.2(5)
C4 N1 C7 N2 -177.5(3)
C5 N1 C4 C3 -4.4(6)
C5 N1 C7 S1 179.1(2)
C5 N1 C7 N2 -1.6(4)
C6 N2 C7 S1 178.6(3)
C6 N2 C7 N1 -0.7(4)
C7 N1 C4 C3 171.0(3)
C7 N1 C5 C6 3.0(4)
C7 N2 C6 C5 2.5(4)
C8 N3 C9 C10 -0.4(4)
C8 N4 C10 C9 2.9(4)
C8 N4 C11 C12 -114.8(4)
C9 N3 C8 S2 179.9(3)
C9 N3 C8 N4 2.3(4)
C10 N4 C8 S2 179.0(3)
C10 N4 C8 N3 -3.3(4)
C10 N4 C11 C12 76.6(4)
C11 N4 C8 S2 9.5(5)
C11 N4 C8 N3 -172.9(3)
C11 N4 C10 C9 173.1(3)
C11 C12 C13 C14 70.3(5)
